data_4028542
loop_
_publ_author_name
'Song Liu'
'John S. Scotti'
'Sergey A. Kozmin'

_publ_section_title
;
 Emulating the Logic of Monoterpenoid Alkaloid Biogenesis to Access a
 Skeletally Diverse Chemical Library
;
_journal_name_full 'Journal of Organic Chemistry'
_journal_page_first 8645
_journal_page_last 8654
_journal_paper_doi 10.1021/jo401262v
_journal_volume 78
_journal_year 2013
_chemical_formula_sum 'C28 H40 N4 O6'
_chemical_formula_weight 528.64
_chemical_name_systematic
; 
 ? 
;
_space_group_IT_number 61
_symmetry_cell_setting orthorhombic
_symmetry_space_group_name_Hall '-P 2ac 2ab'
_symmetry_space_group_name_H-M 'P b c a'
_atom_sites_solution_hydrogens geom
_atom_sites_solution_primary direct
_atom_sites_solution_secondary difmap
_audit_creation_method SHELXL-97
_cell_angle_alpha 90.00
_cell_angle_beta 90.00
_cell_angle_gamma 90.00
_cell_formula_units_Z 8
_cell_length_a 14.162(5)
_cell_length_b 11.289(4)
_cell_length_c 33.764(11)
_cell_measurement_temperature 100(2)
_cell_volume 5398(3)
_computing_structure_refinement 'SHELXL-97 (Sheldrick, 1997)'
_computing_structure_solution 'SHELXS-97 (Sheldrick, 1990)'
_diffrn_ambient_temperature 100(2)
_diffrn_measured_fraction_theta_full 0.997
_diffrn_measured_fraction_theta_max 0.997
_diffrn_radiation_monochromator graphite
_diffrn_radiation_source 'fine-focus sealed tube'
_diffrn_radiation_type MoK\a
_diffrn_radiation_wavelength 0.71073
_diffrn_reflns_av_R_equivalents 0.1001
_diffrn_reflns_av_sigmaI/netI 0.0496
_diffrn_reflns_limit_h_max 16
_diffrn_reflns_limit_h_min -16
_diffrn_reflns_limit_k_max 13
_diffrn_reflns_limit_k_min -13
_diffrn_reflns_limit_l_max 40
_diffrn_reflns_limit_l_min -40
_diffrn_reflns_number 49149
_diffrn_reflns_theta_full 25.09
_diffrn_reflns_theta_max 25.09
_diffrn_reflns_theta_min 1.88
_exptl_absorpt_coefficient_mu 0.092
_exptl_crystal_density_diffrn 1.301
_exptl_crystal_F_000 2272
_refine_diff_density_max 0.628
_refine_diff_density_min -0.327
_refine_diff_density_rms 0.062
_refine_ls_extinction_method none
_refine_ls_goodness_of_fit_ref 0.976
_refine_ls_hydrogen_treatment mixed
_refine_ls_matrix_type full
_refine_ls_number_parameters 351
_refine_ls_number_reflns 4794
_refine_ls_number_restraints 0
_refine_ls_restrained_S_all 0.976
_refine_ls_R_factor_all 0.0778
_refine_ls_R_factor_gt 0.0612
_refine_ls_shift/su_max 0.014
_refine_ls_shift/su_mean 0.002
_refine_ls_structure_factor_coef Fsqd
_refine_ls_weighting_details 'calc w=1/[\s^2^(Fo^2^)+(0.1148P)^2^+0.9554P] where P=(Fo^2^+2Fc^2^)/3'
_refine_ls_weighting_scheme calc
_refine_ls_wR_factor_gt 0.1626
_refine_ls_wR_factor_ref 0.1719
_reflns_number_gt 3638
_reflns_number_total 4794
_reflns_threshold_expression >2sigma(I)
_cod_data_source_file jo401262v_si_006.cif
_cod_data_source_block scoto2x
_cod_database_code 4028542

loop_
_symmetry_equiv_pos_as_xyz
'x, y, z'
'-x+1/2, -y, z+1/2'
'-x, y+1/2, -z+1/2'
'x+1/2, -y+1/2, -z'
'-x, -y, -z'
'x-1/2, y, -z-1/2'
'x, -y-1/2, z-1/2'
'-x-1/2, y-1/2, z'

loop_
_atom_site_label
_atom_site_type_symbol
_atom_site_fract_x
_atom_site_fract_y
_atom_site_fract_z
_atom_site_U_iso_or_equiv
_atom_site_adp_type
_atom_site_occupancy
_atom_site_symmetry_multiplicity
_atom_site_calc_flag
_atom_site_refinement_flags
C1 C 0.30964(18) 0.8332(2) 0.41551(8) 0.0270(6) Uani 1 1 d .
C2 C 0.37998(19) 0.7522(3) 0.43652(9) 0.0334(7) Uani 1 1 d .
H2A H 0.3892 0.7798 0.4638 0.050 Uiso 1 1 calc R
H2B H 0.4405 0.7539 0.4224 0.050 Uiso 1 1 calc R
H2C H 0.3554 0.6711 0.4369 0.050 Uiso 1 1 calc R
C3 C 0.3457(2) 0.9607(3) 0.41508(9) 0.0338(7) Uani 1 1 d .
H3A H 0.2991 1.0118 0.4021 0.051 Uiso 1 1 calc R
H3B H 0.4055 0.9644 0.4005 0.051 Uiso 1 1 calc R
H3C H 0.3557 0.9878 0.4423 0.051 Uiso 1 1 calc R
C4 C 0.2936(2) 0.7884(3) 0.37350(8) 0.0347(7) Uani 1 1 d .
H4A H 0.2704 0.7066 0.3744 0.052 Uiso 1 1 calc R
H4B H 0.3532 0.7910 0.3588 0.052 Uiso 1 1 calc R
H4C H 0.2469 0.8386 0.3603 0.052 Uiso 1 1 calc R
C5 C 0.14149(17) 0.8836(2) 0.43137(7) 0.0216(6) Uani 1 1 d .
C6 C 0.06535(18) 0.8719(2) 0.46243(7) 0.0253(6) Uani 1 1 d .
H6A H 0.0700 0.9405 0.4806 0.030 Uiso 1 1 calc R
H6B H 0.0783 0.7998 0.4782 0.030 Uiso 1 1 calc R
C7 C -0.03620(18) 0.8647(2) 0.44705(7) 0.0216(6) Uani 1 1 d .
H7 H -0.0766 0.8649 0.4713 0.026 Uiso 1 1 calc R
C8 C -0.06295(17) 0.9763(2) 0.42489(7) 0.0206(6) Uani 1 1 d .
C9 C -0.09762(17) 0.8601(2) 0.36179(7) 0.0187(5) Uani 1 1 d .
C10 C -0.03994(18) 0.7583(2) 0.38124(7) 0.0203(5) Uani 1 1 d .
H10 H 0.0289 0.7757 0.3780 0.024 Uiso 1 1 calc R
C11 C -0.06222(18) 0.7512(2) 0.42524(7) 0.0224(6) Uani 1 1 d .
H11A H -0.0271 0.6841 0.4370 0.027 Uiso 1 1 calc R
H11B H -0.1305 0.7356 0.4287 0.027 Uiso 1 1 calc R
C12 C -0.06143(18) 0.6384(2) 0.36195(7) 0.0210(6) Uani 1 1 d .
C13 C 0.07828(19) 0.6509(2) 0.31618(8) 0.0263(6) Uani 1 1 d .
H13A H 0.0924 0.7240 0.3307 0.039 Uiso 1 1 calc R
H13B H 0.0714 0.6687 0.2879 0.039 Uiso 1 1 calc R
H13C H 0.1299 0.5943 0.3199 0.039 Uiso 1 1 calc R
C14 C -0.0323(2) 0.4858(2) 0.31351(8) 0.0276(6) Uani 1 1 d .
H14A H 0.0093 0.4247 0.3245 0.041 Uiso 1 1 calc R
H14B H -0.0238 0.4899 0.2847 0.041 Uiso 1 1 calc R
H14C H -0.0982 0.4659 0.3195 0.041 Uiso 1 1 calc R
C15 C -0.19954(17) 0.8233(2) 0.35344(8) 0.0240(6) Uani 1 1 d .
H15A H -0.2290 0.7953 0.3780 0.036 Uiso 1 1 calc R
H15B H -0.2002 0.7595 0.3337 0.036 Uiso 1 1 calc R
H15C H -0.2349 0.8914 0.3432 0.036 Uiso 1 1 calc R
C16 C -0.05004(17) 0.9048(2) 0.32344(7) 0.0172(5) Uani 1 1 d .
C17 C 0.08885(17) 1.0151(2) 0.30093(7) 0.0197(5) Uani 1 1 d .
C18 C 0.17218(18) 0.9785(2) 0.28362(7) 0.0234(6) Uani 1 1 d .
H18 H 0.1962 0.9015 0.2888 0.028 Uiso 1 1 calc R
C19 C 0.22087(18) 1.0546(2) 0.25857(7) 0.0269(6) Uani 1 1 d .
H19 H 0.2793 1.0307 0.2472 0.032 Uiso 1 1 calc R
C20 C 0.18418(19) 1.1649(2) 0.25021(8) 0.0269(6) Uani 1 1 d .
H20 H 0.2181 1.2173 0.2334 0.032 Uiso 1 1 calc R
C21 C 0.09878(18) 1.1999(2) 0.26598(7) 0.0237(6) Uani 1 1 d .
H21 H 0.0729 1.2747 0.2591 0.028 Uiso 1 1 calc R
C22 C 0.05033(17) 1.1254(2) 0.29205(7) 0.0200(5) Uani 1 1 d .
C23 C -0.03993(17) 1.1673(2) 0.31059(7) 0.0203(6) Uani 1 1 d .
C24 C -0.05127(17) 1.1605(2) 0.35503(7) 0.0210(5) Uani 1 1 d .
H24A H -0.0629 1.2414 0.3652 0.025 Uiso 1 1 calc R
H24B H 0.0090 1.1326 0.3666 0.025 Uiso 1 1 calc R
C25 C -0.13149(17) 1.0787(2) 0.36976(8) 0.0218(6) Uani 1 1 d .
H25A H -0.1697 1.1223 0.3895 0.026 Uiso 1 1 calc R
H25B H -0.1732 1.0594 0.3471 0.026 Uiso 1 1 calc R
C26 C 0.69536(19) 0.9033(3) 0.47100(8) 0.0297(6) Uani 1 1 d .
C27 C 0.7219(2) 1.0300(3) 0.46762(9) 0.0327(7) Uani 1 1 d .
H27A H 0.7845 1.0422 0.4793 0.049 Uiso 1 1 calc R
H27B H 0.6754 1.0787 0.4817 0.049 Uiso 1 1 calc R
H27C H 0.7232 1.0529 0.4396 0.049 Uiso 1 1 calc R
C28 C 0.6095(3) 0.8668(3) 0.44914(11) 0.0503(9) Uani 1 1 d .
H28A H 0.6035 0.7804 0.4500 0.075 Uiso 1 1 calc R
H28B H 0.6143 0.8930 0.4215 0.075 Uiso 1 1 calc R
H28C H 0.5538 0.9030 0.4614 0.075 Uiso 1 1 calc R
N1 N 0.22129(15) 0.82573(19) 0.43868(6) 0.0237(5) Uani 1 1 d .
H1 H 0.2216 0.7783 0.4594 0.028 Uiso 1 1 calc R
N2 N -0.00914(15) 0.60011(18) 0.33108(6) 0.0226(5) Uani 1 1 d .
N3 N -0.09825(14) 0.96724(17) 0.38775(6) 0.0182(5) Uani 1 1 d .
N4 N 0.04040(14) 0.94086(18) 0.32858(6) 0.0189(5) Uani 1 1 d .
H4 H 0.0707 0.9175 0.3499 0.023 Uiso 1 1 calc R
O1 O 0.13021(12) 0.94654(16) 0.40169(5) 0.0253(4) Uani 1 1 d .
O2 O -0.05695(13) 1.07269(16) 0.44148(5) 0.0267(4) Uani 1 1 d .
O3 O -0.12687(13) 0.57812(16) 0.37520(6) 0.0292(5) Uani 1 1 d .
O4 O -0.09166(13) 0.91246(15) 0.29204(5) 0.0224(4) Uani 1 1 d .
O5 O -0.10101(13) 1.21315(16) 0.29054(5) 0.0265(4) Uani 1 1 d .
O6 O 0.74101(15) 0.8334(2) 0.49051(6) 0.0448(6) Uani 1 1 d .

loop_
_atom_site_aniso_label
_atom_site_aniso_U_11
_atom_site_aniso_U_22
_atom_site_aniso_U_33
_atom_site_aniso_U_23
_atom_site_aniso_U_13
_atom_site_aniso_U_12
C1 0.0211(13) 0.0303(15) 0.0295(15) 0.0021(11) 0.0039(11) 0.0033(12)
C2 0.0262(15) 0.0354(17) 0.0385(17) -0.0004(13) 0.0005(12) 0.0048(13)
C3 0.0288(15) 0.0350(17) 0.0376(17) 0.0035(13) 0.0031(13) -0.0011(13)
C4 0.0323(16) 0.0410(17) 0.0309(16) -0.0037(13) 0.0038(12) 0.0043(13)
C5 0.0254(14) 0.0215(13) 0.0180(13) -0.0024(11) -0.0043(10) 0.0003(11)
C6 0.0267(14) 0.0311(15) 0.0180(13) -0.0002(11) -0.0023(11) -0.0003(12)
C7 0.0236(13) 0.0248(14) 0.0162(13) 0.0013(10) 0.0034(10) 0.0022(11)
C8 0.0199(13) 0.0220(14) 0.0200(13) -0.0007(10) 0.0062(10) 0.0008(10)
C9 0.0194(12) 0.0157(13) 0.0209(13) -0.0031(10) -0.0003(10) -0.0018(10)
C10 0.0225(13) 0.0183(13) 0.0201(13) 0.0001(10) 0.0008(10) -0.0002(10)
C11 0.0235(13) 0.0210(14) 0.0228(14) 0.0028(10) 0.0032(11) 0.0022(11)
C12 0.0250(13) 0.0172(13) 0.0209(13) 0.0050(10) -0.0006(10) -0.0009(11)
C13 0.0273(14) 0.0242(14) 0.0275(15) -0.0031(11) 0.0045(11) -0.0010(12)
C14 0.0362(16) 0.0182(14) 0.0284(15) -0.0036(11) -0.0015(12) 0.0000(12)
C15 0.0222(13) 0.0215(14) 0.0283(15) 0.0007(11) 0.0000(11) -0.0035(11)
C16 0.0212(13) 0.0109(12) 0.0195(13) -0.0025(9) 0.0001(10) 0.0005(10)
C17 0.0187(12) 0.0250(14) 0.0153(12) -0.0009(10) -0.0017(10) -0.0022(11)
C18 0.0221(13) 0.0273(14) 0.0207(13) 0.0008(10) -0.0008(11) 0.0031(11)
C19 0.0200(13) 0.0416(17) 0.0192(14) 0.0001(11) 0.0023(10) -0.0022(12)
C20 0.0290(14) 0.0331(15) 0.0187(13) 0.0029(11) 0.0013(11) -0.0089(12)
C21 0.0289(14) 0.0224(14) 0.0197(13) 0.0016(10) -0.0036(11) -0.0039(11)
C22 0.0200(13) 0.0237(13) 0.0165(13) -0.0017(10) -0.0017(10) -0.0019(11)
C23 0.0240(13) 0.0126(12) 0.0245(14) -0.0013(10) -0.0005(11) -0.0056(10)
C24 0.0229(13) 0.0174(13) 0.0229(13) -0.0025(10) 0.0004(10) 0.0002(10)
C25 0.0228(14) 0.0193(13) 0.0234(14) 0.0010(10) 0.0015(10) 0.0040(10)
C26 0.0264(15) 0.0356(16) 0.0273(15) 0.0034(12) 0.0033(12) 0.0046(13)
C27 0.0279(15) 0.0326(16) 0.0375(17) 0.0061(12) 0.0015(12) 0.0023(13)
C28 0.051(2) 0.0345(19) 0.065(2) 0.0063(16) -0.0182(17) -0.0118(16)
N1 0.0247(12) 0.0237(12) 0.0227(12) 0.0045(9) 0.0003(9) 0.0026(9)
N2 0.0259(12) 0.0186(11) 0.0234(11) -0.0005(9) 0.0006(9) -0.0028(9)
N3 0.0202(11) 0.0148(11) 0.0197(11) -0.0003(8) 0.0010(8) 0.0017(8)
N4 0.0198(11) 0.0209(11) 0.0158(11) 0.0032(8) -0.0011(8) 0.0000(9)
O1 0.0243(10) 0.0320(11) 0.0196(10) 0.0025(8) -0.0018(7) 0.0002(8)
O2 0.0348(11) 0.0232(10) 0.0222(10) -0.0034(7) 0.0027(8) -0.0006(8)
O3 0.0338(11) 0.0209(10) 0.0330(11) 0.0001(8) 0.0067(8) -0.0075(8)
O4 0.0287(10) 0.0203(9) 0.0181(9) -0.0011(7) -0.0033(8) 0.0003(8)
O5 0.0278(10) 0.0262(10) 0.0255(10) 0.0030(8) -0.0025(8) 0.0024(8)
O6 0.0389(12) 0.0474(13) 0.0482(14) 0.0200(11) 0.0000(10) 0.0083(11)

loop_
_atom_type_symbol
_atom_type_description
_atom_type_scat_dispersion_real
_atom_type_scat_dispersion_imag
_atom_type_scat_source
C C 0.0033 0.0016 'International Tables Vol C Tables 4.2.6.8 and 6.1.1.4'
H H 0.0000 0.0000 'International Tables Vol C Tables 4.2.6.8 and 6.1.1.4'
N N 0.0061 0.0033 'International Tables Vol C Tables 4.2.6.8 and 6.1.1.4'
O O 0.0106 0.0060 'International Tables Vol C Tables 4.2.6.8 and 6.1.1.4'

loop_
_geom_angle_atom_site_label_1
_geom_angle_atom_site_label_2
_geom_angle_atom_site_label_3
_geom_angle
N1 C1 C4 110.4(2)
N1 C1 C2 105.8(2)
C4 C1 C2 109.3(2)
N1 C1 C3 110.0(2)
C4 C1 C3 110.7(2)
C2 C1 C3 110.5(2)
O1 C5 N1 122.8(2)
O1 C5 C6 121.3(2)
N1 C5 C6 115.8(2)
C5 C6 C7 116.1(2)
C8 C7 C11 113.6(2)
C8 C7 C6 111.0(2)
C11 C7 C6 115.8(2)
O2 C8 N3 121.0(2)
O2 C8 C7 119.7(2)
N3 C8 C7 119.2(2)
N3 C9 C15 108.82(19)
N3 C9 C16 103.29(18)
C15 C9 C16 110.3(2)
N3 C9 C10 110.70(19)
C15 C9 C10 111.9(2)
C16 C9 C10 111.5(2)
C11 C10 C12 109.1(2)
C11 C10 C9 110.0(2)
C12 C10 C9 111.6(2)
C10 C11 C7 112.2(2)
O3 C12 N2 121.0(2)
O3 C12 C10 118.8(2)
N2 C12 C10 120.2(2)
O4 C16 N4 123.2(2)
O4 C16 C9 122.9(2)
N4 C16 C9 113.8(2)
C18 C17 C22 120.8(2)
C18 C17 N4 120.8(2)
C22 C17 N4 118.5(2)
C17 C18 C19 119.8(2)
C20 C19 C18 119.8(2)
C19 C20 C21 120.7(2)
C20 C21 C22 120.1(2)
C17 C22 C21 118.8(2)
C17 C22 C23 121.7(2)
C21 C22 C23 119.5(2)
O5 C23 C22 120.6(2)
O5 C23 C24 120.0(2)
C22 C23 C24 119.3(2)
C23 C24 C25 115.3(2)
N3 C25 C24 114.1(2)
O6 C26 C28 121.8(3)
O6 C26 C27 122.2(3)
C28 C26 C27 115.9(3)
C5 N1 C1 126.4(2)
C12 N2 C13 127.4(2)
C12 N2 C14 118.3(2)
C13 N2 C14 113.6(2)
C8 N3 C25 115.8(2)
C8 N3 C9 127.0(2)
C25 N3 C9 116.82(19)
C16 N4 C17 123.1(2)

loop_
_geom_bond_atom_site_label_1
_geom_bond_atom_site_label_2
_geom_bond_distance
C1 N1 1.478(3)
C1 C4 1.523(4)
C1 C2 1.526(4)
C1 C3 1.528(4)
C5 O1 1.239(3)
C5 N1 1.329(3)
C5 C6 1.510(4)
C6 C7 1.531(4)
C7 C8 1.513(3)
C7 C11 1.523(3)
C8 O2 1.227(3)
C8 N3 1.354(3)
C9 N3 1.494(3)
C9 C15 1.528(3)
C9 C16 1.544(3)
C9 C10 1.555(3)
C10 C11 1.521(3)
C10 C12 1.533(3)
C12 O3 1.234(3)
C12 N2 1.350(3)
C13 N2 1.454(3)
C14 N2 1.458(3)
C16 O4 1.216(3)
C16 N4 1.355(3)
C17 C18 1.380(4)
C17 C22 1.393(4)
C17 N4 1.430(3)
C18 C19 1.389(4)
C19 C20 1.378(4)
C20 C21 1.379(4)
C21 C22 1.397(4)
C22 C23 1.500(3)
C23 O5 1.214(3)
C23 C24 1.511(3)
C24 C25 1.546(3)
C25 N3 1.474(3)
C26 O6 1.214(3)
C26 C28 1.481(4)
C26 C27 1.484(4)

loop_
_geom_torsion_atom_site_label_1
_geom_torsion_atom_site_label_2
_geom_torsion_atom_site_label_3
_geom_torsion_atom_site_label_4
_geom_torsion
O1 C5 C6 C7 39.3(4)
N1 C5 C6 C7 -142.9(2)
C5 C6 C7 C8 -61.8(3)
C5 C6 C7 C11 69.7(3)
C11 C7 C8 O2 170.6(2)
C6 C7 C8 O2 -56.8(3)
C11 C7 C8 N3 -5.7(3)
C6 C7 C8 N3 127.0(2)
N3 C9 C10 C11 42.0(3)
C15 C9 C10 C11 -79.5(2)
C16 C9 C10 C11 156.4(2)
N3 C9 C10 C12 163.33(19)
C15 C9 C10 C12 41.7(3)
C16 C9 C10 C12 -82.3(2)
C12 C10 C11 C7 176.0(2)
C9 C10 C11 C7 -61.2(3)
C8 C7 C11 C10 42.4(3)
C6 C7 C11 C10 -87.9(3)
C11 C10 C12 O3 32.6(3)
C9 C10 C12 O3 -89.2(3)
C11 C10 C12 N2 -147.2(2)
C9 C10 C12 N2 91.0(3)
N3 C9 C16 O4 -113.5(2)
C15 C9 C16 O4 2.7(3)
C10 C9 C16 O4 127.6(2)
N3 C9 C16 N4 62.9(2)
C15 C9 C16 N4 179.0(2)
C10 C9 C16 N4 -56.0(3)
C22 C17 C18 C19 3.2(4)
N4 C17 C18 C19 -176.4(2)
C17 C18 C19 C20 -2.0(4)
C18 C19 C20 C21 -1.0(4)
C19 C20 C21 C22 2.7(4)
C18 C17 C22 C21 -1.5(4)
N4 C17 C22 C21 178.1(2)
C18 C17 C22 C23 -179.8(2)
N4 C17 C22 C23 -0.2(3)
C20 C21 C22 C17 -1.5(4)
C20 C21 C22 C23 176.8(2)
C17 C22 C23 O5 -134.5(3)
C21 C22 C23 O5 47.3(3)
C17 C22 C23 C24 50.2(3)
C21 C22 C23 C24 -128.0(2)
O5 C23 C24 C25 67.2(3)
C22 C23 C24 C25 -117.4(2)
C23 C24 C25 N3 107.2(2)
O1 C5 N1 C1 5.1(4)
C6 C5 N1 C1 -172.8(2)
C4 C1 N1 C5 -63.0(3)
C2 C1 N1 C5 178.9(2)
C3 C1 N1 C5 59.5(3)
O3 C12 N2 C13 -169.5(2)
C10 C12 N2 C13 10.3(4)
O3 C12 N2 C14 0.5(4)
C10 C12 N2 C14 -179.7(2)
O2 C8 N3 C25 -2.2(3)
C7 C8 N3 C25 174.0(2)
O2 C8 N3 C9 170.8(2)
C7 C8 N3 C9 -13.0(4)
C24 C25 N3 C8 76.2(3)
C24 C25 N3 C9 -97.5(2)
C15 C9 N3 C8 117.2(3)
C16 C9 N3 C8 -125.6(2)
C10 C9 N3 C8 -6.2(3)
C15 C9 N3 C25 -69.8(2)
C16 C9 N3 C25 47.3(3)
C10 C9 N3 C25 166.78(19)
O4 C16 N4 C17 14.6(4)
C9 C16 N4 C17 -161.7(2)
C18 C17 N4 C16 -122.3(3)
C22 C17 N4 C16 58.1(3)
